data_4080175
loop_
_publ_author_name
'Li, Jianfeng'
'Zhang, Kun'
'Huang, Hanmin'
'Yu, Ao'
'Hu, Hongfan'
'Cui, Haiyan'
'Cui, Chunming'

_publ_section_title
;
 Synthesis and Reactions of a Redox-Active \a-Diimine Aluminum Complex
;
_journal_issue 6
_journal_name_full Organometallics
_journal_page_first 1630
_journal_paper_doi 10.1021/om300920y
_journal_volume 32
_journal_year 2013
_chemical_formula_sum 'C32 H49 Al N2'
_chemical_formula_weight 488.71
_chemical_name_systematic
; 
 ? 
;
_space_group_IT_number 2
_symmetry_cell_setting triclinic
_symmetry_space_group_name_Hall '-P 1'
_symmetry_space_group_name_H-M 'P -1'
_atom_sites_solution_hydrogens geom
_atom_sites_solution_primary direct
_atom_sites_solution_secondary difmap
_audit_creation_method SHELXL-97
_cell_angle_alpha 86.61(3)
_cell_angle_beta 83.07(3)
_cell_angle_gamma 65.02(3)
_cell_formula_units_Z 2
_cell_length_a 9.1208(18)
_cell_length_b 9.921(2)
_cell_length_c 18.795(4)
_cell_measurement_reflns_used 3913
_cell_measurement_temperature 113(2)
_cell_measurement_theta_max 27.853
_cell_measurement_theta_min 2.183
_cell_volume 1530.3(7)
_computing_cell_refinement crystalclear
_computing_data_collection 'crystalclear(Rigaku/MSC Inc., 2005)'
_computing_data_reduction crystalclear
_computing_molecular_graphics 'Bruker SHELXTL'
_computing_publication_material 'Bruker SHELXTL'
_computing_structure_refinement 'SHELXL-97 (Sheldrick, 1997)'
_computing_structure_solution 'SHELXS-97 (Sheldrick, 1990)'
_diffrn_ambient_temperature 113(2)
_diffrn_detector_area_resol_mean 7.31
_diffrn_measured_fraction_theta_full 0.993
_diffrn_measured_fraction_theta_max 0.993
_diffrn_measurement_device_type 'rigaku saturn CCD area detector'
_diffrn_measurement_method '\w and \f scans'
_diffrn_radiation_monochromator confocal
_diffrn_radiation_source 'rotating anode'
_diffrn_radiation_type MoK\a
_diffrn_radiation_wavelength 0.71073
_diffrn_reflns_av_R_equivalents 0.0361
_diffrn_reflns_av_sigmaI/netI 0.0653
_diffrn_reflns_limit_h_max 8
_diffrn_reflns_limit_h_min -10
_diffrn_reflns_limit_k_max 10
_diffrn_reflns_limit_k_min -11
_diffrn_reflns_limit_l_max 22
_diffrn_reflns_limit_l_min -20
_diffrn_reflns_number 11355
_diffrn_reflns_theta_full 25.02
_diffrn_reflns_theta_max 25.02
_diffrn_reflns_theta_min 2.18
_diffrn_standards_decay_% 0
_diffrn_standards_interval_count 0
_diffrn_standards_interval_time 0
_diffrn_standards_number 0
_exptl_absorpt_coefficient_mu 0.087
_exptl_absorpt_correction_T_max 0.9931
_exptl_absorpt_correction_T_min 0.9743
_exptl_absorpt_correction_type multi-scan
_exptl_absorpt_process_details crystalclear
_exptl_crystal_density_diffrn 1.061
_exptl_crystal_density_method 'not measured'
_exptl_crystal_F_000 536
_exptl_crystal_size_max 0.30
_exptl_crystal_size_mid 0.18
_exptl_crystal_size_min 0.08
_refine_diff_density_max 0.972
_refine_diff_density_min -0.366
_refine_diff_density_rms 0.057
_refine_ls_extinction_method none
_refine_ls_goodness_of_fit_ref 1.090
_refine_ls_hydrogen_treatment constr
_refine_ls_matrix_type full
_refine_ls_number_parameters 327
_refine_ls_number_reflns 5354
_refine_ls_number_restraints 0
_refine_ls_restrained_S_all 1.090
_refine_ls_R_factor_all 0.0863
_refine_ls_R_factor_gt 0.0640
_refine_ls_shift/su_max 0.002
_refine_ls_shift/su_mean 0.000
_refine_ls_structure_factor_coef Fsqd
_refine_ls_weighting_details 'calc w=1/[\s^2^(Fo^2^)+(0.1111P)^2^+0.0000P] where P=(Fo^2^+2Fc^2^)/3'
_refine_ls_weighting_scheme calc
_refine_ls_wR_factor_gt 0.1778
_refine_ls_wR_factor_ref 0.1943
_reflns_number_gt 3844
_reflns_number_total 5354
_reflns_threshold_expression >2sigma(I)
_cod_data_source_file om300920y_si_002.cif
_cod_data_source_block r91015b
_cod_depositor_comments
;
The following automatic conversions were performed:

'_symmetry_cell_setting' value 'Triclinic' changed to 'triclinic'
according to /home/saulius/struct/CIF-dictionaries/cif_core.dic
dictionary named 'cif_core.dic' version 2.4.2 from
2011-04-26.

'_exptl_absorpt_correction_type' value 'MULTI-SCAN'
changed to 'multi-scan' according to
/home/saulius/struct/CIF-dictionaries/cif_core.dic dictionary named
'cif_core.dic' version 2.4.2 from
2011-04-26.

'_refine_ls_hydrogen_treatment' value 'CONSTR' changed
to 'constr' according to
/home/saulius/struct/CIF-dictionaries/cif_core.dic dictionary named
'cif_core.dic' version 2.4.2 from 2011-04-26.

Automatic conversion script
Id: cif_fix_values 1891 2012-01-12 08:04:46Z andrius 
;
_cod_original_cell_volume 1530.3(5)
_cod_original_sg_symbol_H-M P-1
_cod_database_code 4080175

loop_
_symmetry_equiv_pos_as_xyz
'x, y, z'
'-x, -y, -z'

loop_
_atom_site_label
_atom_site_type_symbol
_atom_site_fract_x
_atom_site_fract_y
_atom_site_fract_z
_atom_site_U_iso_or_equiv
_atom_site_adp_type
_atom_site_occupancy
_atom_site_symmetry_multiplicity
_atom_site_calc_flag
_atom_site_refinement_flags
Al1 Al 0.62917(8) 0.29086(9) 0.20930(4) 0.0242(2) Uani 1 1 d .
N1 N 0.5755(2) 0.3198(3) 0.30837(10) 0.0268(5) Uani 1 1 d .
N2 N 0.4046(2) 0.3115(2) 0.21151(10) 0.0208(5) Uani 1 1 d .
C1 C 0.6801(3) 0.3239(3) 0.35900(12) 0.0273(6) Uani 1 1 d .
C2 C 0.7841(3) 0.1898(3) 0.39046(13) 0.0311(6) Uani 1 1 d .
C3 C 0.8889(3) 0.1965(4) 0.43737(14) 0.0380(7) Uani 1 1 d .
H3 H 0.9592 0.1089 0.4579 0.046 Uiso 1 1 calc R
C4 C 0.8908(3) 0.3289(4) 0.45396(14) 0.0385(7) Uani 1 1 d .
H4 H 0.9609 0.3304 0.4856 0.046 Uiso 1 1 calc R
C5 C 0.7881(3) 0.4595(4) 0.42335(13) 0.0346(7) Uani 1 1 d .
H5 H 0.7898 0.5488 0.4347 0.042 Uiso 1 1 calc R
C6 C 0.6813(3) 0.4601(3) 0.37554(13) 0.0304(6) Uani 1 1 d .
C7 C 0.5700(3) 0.6077(3) 0.34487(14) 0.0346(7) Uani 1 1 d .
H7 H 0.5165 0.5870 0.3074 0.041 Uiso 1 1 calc R
C8 C 0.4378(4) 0.7008(5) 0.40205(18) 0.0663(11) Uani 1 1 d .
H8A H 0.3766 0.6463 0.4217 0.099 Uiso 1 1 calc R
H8B H 0.3666 0.7920 0.3810 0.099 Uiso 1 1 calc R
H8C H 0.4871 0.7226 0.4395 0.099 Uiso 1 1 calc R
C9 C 0.6608(4) 0.6985(4) 0.31085(18) 0.0518(9) Uani 1 1 d .
H9A H 0.7188 0.7161 0.3459 0.078 Uiso 1 1 calc R
H9B H 0.5842 0.7919 0.2938 0.078 Uiso 1 1 calc R
H9C H 0.7363 0.6446 0.2715 0.078 Uiso 1 1 calc R
C10 C 0.7826(3) 0.0410(3) 0.37813(14) 0.0338(7) Uani 1 1 d .
H10 H 0.7145 0.0541 0.3395 0.041 Uiso 1 1 calc R
C11 C 0.9525(3) -0.0801(4) 0.35496(16) 0.0451(8) Uani 1 1 d .
H11A H 1.0008 -0.0463 0.3137 0.068 Uiso 1 1 calc R
H11B H 0.9433 -0.1690 0.3433 0.068 Uiso 1 1 calc R
H11C H 1.0195 -0.1009 0.3934 0.068 Uiso 1 1 calc R
C12 C 0.7058(4) -0.0098(4) 0.44527(17) 0.0520(9) Uani 1 1 d .
H12A H 0.7667 -0.0183 0.4848 0.078 Uiso 1 1 calc R
H12B H 0.7068 -0.1047 0.4367 0.078 Uiso 1 1 calc R
H12C H 0.5956 0.0617 0.4564 0.078 Uiso 1 1 calc R
C13 C 0.3563(4) 0.3523(5) 0.40189(16) 0.0714(13) Uani 1 1 d .
H13A H 0.4178 0.3536 0.4377 0.086 Uiso 1 1 calc R
H13B H 0.2502 0.3624 0.4137 0.086 Uiso 1 1 calc R
C14 C 0.4205(3) 0.3359(3) 0.33352(13) 0.0318(7) Uani 1 1 d .
C15 C 0.3274(3) 0.3292(3) 0.27519(13) 0.0268(6) Uani 1 1 d .
C16 C 0.1579(3) 0.3426(4) 0.29104(14) 0.0412(8) Uani 1 1 d .
H16A H 0.1140 0.3441 0.2469 0.062 Uiso 1 1 calc R
H16B H 0.0923 0.4331 0.3166 0.062 Uiso 1 1 calc R
H16C H 0.1582 0.2593 0.3198 0.062 Uiso 1 1 calc R
C17 C 0.3304(3) 0.3034(3) 0.14826(12) 0.0205(5) Uani 1 1 d .
C18 C 0.2633(3) 0.4330(3) 0.10633(12) 0.0228(6) Uani 1 1 d .
C19 C 0.2028(3) 0.4210(3) 0.04394(13) 0.0281(6) Uani 1 1 d .
H19 H 0.1583 0.5047 0.0150 0.034 Uiso 1 1 calc R
C20 C 0.2071(3) 0.2880(3) 0.02365(13) 0.0306(6) Uani 1 1 d .
H20 H 0.1658 0.2828 -0.0185 0.037 Uiso 1 1 calc R
C21 C 0.2721(3) 0.1631(3) 0.06569(14) 0.0315(6) Uani 1 1 d .
H21 H 0.2736 0.0742 0.0517 0.038 Uiso 1 1 calc R
C22 C 0.3359(3) 0.1670(3) 0.12879(12) 0.0250(6) Uani 1 1 d .
C23 C 0.4064(3) 0.0253(3) 0.17321(14) 0.0292(6) Uani 1 1 d .
H23 H 0.4556 0.0455 0.2125 0.035 Uiso 1 1 calc R
C24 C 0.5397(3) -0.1017(3) 0.12850(15) 0.0369(7) Uani 1 1 d .
H24A H 0.4930 -0.1269 0.0911 0.055 Uiso 1 1 calc R
H24B H 0.5874 -0.1871 0.1588 0.055 Uiso 1 1 calc R
H24C H 0.6220 -0.0706 0.1077 0.055 Uiso 1 1 calc R
C25 C 0.2714(4) -0.0202(4) 0.20600(16) 0.0459(8) Uani 1 1 d .
H25A H 0.1929 0.0579 0.2363 0.069 Uiso 1 1 calc R
H25B H 0.3177 -0.1096 0.2339 0.069 Uiso 1 1 calc R
H25C H 0.2190 -0.0374 0.1684 0.069 Uiso 1 1 calc R
C26 C 0.2501(3) 0.5822(3) 0.12897(13) 0.0268(6) Uani 1 1 d .
H26 H 0.3304 0.5632 0.1629 0.032 Uiso 1 1 calc R
C27 C 0.0808(3) 0.6734(3) 0.16808(16) 0.0408(7) Uani 1 1 d .
H27A H -0.0005 0.6933 0.1361 0.061 Uiso 1 1 calc R
H27B H 0.0762 0.7657 0.1837 0.061 Uiso 1 1 calc R
H27C H 0.0612 0.6181 0.2089 0.061 Uiso 1 1 calc R
C28 C 0.2871(4) 0.6716(4) 0.06653(15) 0.0428(7) Uani 1 1 d .
H28A H 0.3908 0.6121 0.0413 0.064 Uiso 1 1 calc R
H28B H 0.2897 0.7592 0.0843 0.064 Uiso 1 1 calc R
H28C H 0.2042 0.6999 0.0346 0.064 Uiso 1 1 calc R
C29 C 0.7892(3) 0.0922(3) 0.17801(13) 0.0302(6) Uani 1 1 d .
H29A H 0.8871 0.0675 0.2011 0.036 Uiso 1 1 calc R
H29B H 0.7458 0.0204 0.1944 0.036 Uiso 1 1 calc R
C30 C 0.8357(4) 0.0760(4) 0.09622(14) 0.0443(8) Uani 1 1 d .
H30A H 0.7393 0.1040 0.0726 0.066 Uiso 1 1 calc R
H30B H 0.9081 -0.0254 0.0852 0.066 Uiso 1 1 calc R
H30C H 0.8887 0.1395 0.0800 0.066 Uiso 1 1 calc R
C31 C 0.6657(3) 0.4500(3) 0.15469(13) 0.0297(6) Uani 1 1 d .
H31A H 0.6437 0.4487 0.1056 0.036 Uiso 1 1 calc R
H31B H 0.5906 0.5453 0.1750 0.036 Uiso 1 1 calc R
C32 C 0.8397(3) 0.4333(4) 0.15526(17) 0.0479(8) Uani 1 1 d .
H32A H 0.8629 0.4315 0.2039 0.072 Uiso 1 1 calc R
H32B H 0.8518 0.5156 0.1301 0.072 Uiso 1 1 calc R
H32C H 0.9139 0.3422 0.1322 0.072 Uiso 1 1 calc R

loop_
_atom_site_aniso_label
_atom_site_aniso_U_11
_atom_site_aniso_U_22
_atom_site_aniso_U_33
_atom_site_aniso_U_23
_atom_site_aniso_U_13
_atom_site_aniso_U_12
Al1 0.0201(4) 0.0263(5) 0.0244(4) 0.0005(3) -0.0038(3) -0.0077(3)
N1 0.0256(11) 0.0338(14) 0.0216(10) 0.0026(9) -0.0084(8) -0.0119(9)
N2 0.0216(10) 0.0189(12) 0.0213(10) 0.0004(8) -0.0054(8) -0.0070(8)
C1 0.0261(13) 0.0400(17) 0.0184(12) -0.0001(11) -0.0049(10) -0.0158(12)
C2 0.0292(13) 0.0423(18) 0.0243(13) 0.0091(12) -0.0089(10) -0.0171(12)
C3 0.0325(15) 0.053(2) 0.0309(15) 0.0130(14) -0.0121(11) -0.0202(14)
C4 0.0342(15) 0.063(2) 0.0280(14) 0.0072(14) -0.0121(11) -0.0288(15)
C5 0.0391(15) 0.049(2) 0.0250(13) -0.0029(13) -0.0015(11) -0.0277(14)
C6 0.0305(14) 0.0425(18) 0.0203(12) 0.0000(11) -0.0015(10) -0.0176(12)
C7 0.0352(15) 0.0377(18) 0.0312(14) -0.0045(12) -0.0056(11) -0.0145(13)
C8 0.055(2) 0.063(3) 0.056(2) -0.0018(18) 0.0068(16) -0.0032(18)
C9 0.058(2) 0.044(2) 0.054(2) 0.0091(16) -0.0093(16) -0.0226(16)
C10 0.0318(14) 0.0378(18) 0.0304(14) 0.0065(12) -0.0097(11) -0.0126(12)
C11 0.0429(17) 0.044(2) 0.0413(17) 0.0024(14) -0.0072(13) -0.0104(14)
C12 0.0560(19) 0.056(2) 0.0512(19) 0.0027(17) 0.0026(15) -0.0334(17)
C13 0.0431(19) 0.141(4) 0.0322(17) -0.011(2) 0.0005(14) -0.040(2)
C14 0.0299(14) 0.0387(18) 0.0268(14) 0.0012(12) -0.0051(11) -0.0141(12)
C15 0.0274(13) 0.0282(16) 0.0221(12) 0.0010(11) -0.0013(10) -0.0097(11)
C16 0.0331(15) 0.063(2) 0.0307(15) -0.0052(14) 0.0027(12) -0.0245(15)
C17 0.0168(11) 0.0258(14) 0.0183(11) -0.0015(10) -0.0017(9) -0.0083(10)
C18 0.0166(11) 0.0266(15) 0.0234(12) -0.0002(10) -0.0004(9) -0.0077(10)
C19 0.0233(12) 0.0325(16) 0.0246(13) 0.0028(11) -0.0076(10) -0.0068(11)
C20 0.0266(13) 0.0384(18) 0.0257(13) -0.0062(12) -0.0081(10) -0.0103(11)
C21 0.0286(14) 0.0310(17) 0.0346(14) -0.0112(12) -0.0020(11) -0.0113(12)
C22 0.0199(12) 0.0278(15) 0.0261(13) -0.0032(11) -0.0005(10) -0.0090(10)
C23 0.0319(14) 0.0260(16) 0.0315(14) 0.0000(11) -0.0021(11) -0.0143(11)
C24 0.0378(15) 0.0236(16) 0.0469(17) -0.0031(13) -0.0024(12) -0.0107(12)
C25 0.0482(18) 0.045(2) 0.0483(18) 0.0059(15) 0.0030(14) -0.0256(15)
C26 0.0286(13) 0.0222(15) 0.0287(13) 0.0032(11) -0.0091(10) -0.0086(10)
C27 0.0363(15) 0.0314(18) 0.0520(18) -0.0109(14) -0.0003(13) -0.0115(13)
C28 0.0523(18) 0.0342(19) 0.0431(16) 0.0067(14) -0.0057(14) -0.0202(14)
C29 0.0258(13) 0.0307(16) 0.0292(13) 0.0018(11) -0.0051(10) -0.0067(11)
C30 0.0539(18) 0.0354(19) 0.0320(15) -0.0032(13) 0.0042(13) -0.0093(14)
C31 0.0273(13) 0.0368(17) 0.0271(13) -0.0018(12) -0.0032(10) -0.0151(12)
C32 0.0352(16) 0.057(2) 0.0569(19) -0.0049(16) 0.0015(14) -0.0259(15)

loop_
_atom_type_symbol
_atom_type_description
_atom_type_scat_dispersion_real
_atom_type_scat_dispersion_imag
_atom_type_scat_source
C C 0.0033 0.0016 'International Tables Vol C Tables 4.2.6.8 and 6.1.1.4'
H H 0.0000 0.0000 'International Tables Vol C Tables 4.2.6.8 and 6.1.1.4'
N N 0.0061 0.0033 'International Tables Vol C Tables 4.2.6.8 and 6.1.1.4'
Al Al 0.0645 0.0514 'International Tables Vol C Tables 4.2.6.8 and 6.1.1.4'

loop_
_geom_angle_atom_site_label_1
_geom_angle_atom_site_label_2
_geom_angle_atom_site_label_3
_geom_angle
N1 Al1 C31 116.12(11)
N1 Al1 C29 116.70(11)
C31 Al1 C29 112.43(12)
N1 Al1 N2 83.64(9)
C31 Al1 N2 112.82(10)
C29 Al1 N2 111.97(11)
C14 N1 C1 118.57(19)
C14 N1 Al1 114.99(16)
C1 N1 Al1 126.43(16)
C15 N2 C17 122.0(2)
C15 N2 Al1 113.86(16)
C17 N2 Al1 124.07(14)
C6 C1 C2 120.5(2)
C6 C1 N1 120.1(2)
C2 C1 N1 119.3(3)
C3 C2 C1 118.1(3)
C3 C2 C10 118.7(2)
C1 C2 C10 123.2(2)
C4 C3 C2 121.9(3)
C4 C3 H3 119.0
C2 C3 H3 119.0
C3 C4 C5 119.7(2)
C3 C4 H4 120.2
C5 C4 H4 120.2
C4 C5 C6 121.2(3)
C4 C5 H5 119.4
C6 C5 H5 119.4
C5 C6 C1 118.7(2)
C5 C6 C7 118.4(3)
C1 C6 C7 122.9(2)
C6 C7 C8 111.0(2)
C6 C7 C9 113.1(2)
C8 C7 C9 109.2(3)
C6 C7 H7 107.8
C8 C7 H7 107.8
C9 C7 H7 107.8
C7 C8 H8A 109.5
C7 C8 H8B 109.5
H8A C8 H8B 109.5
C7 C8 H8C 109.5
H8A C8 H8C 109.5
H8B C8 H8C 109.5
C7 C9 H9A 109.5
C7 C9 H9B 109.5
H9A C9 H9B 109.5
C7 C9 H9C 109.5
H9A C9 H9C 109.5
H9B C9 H9C 109.5
C2 C10 C12 110.6(2)
C2 C10 C11 113.0(2)
C12 C10 C11 110.1(3)
C2 C10 H10 107.7
C12 C10 H10 107.7
C11 C10 H10 107.7
C10 C11 H11A 109.5
C10 C11 H11B 109.5
H11A C11 H11B 109.5
C10 C11 H11C 109.5
H11A C11 H11C 109.5
H11B C11 H11C 109.5
C10 C12 H12A 109.5
C10 C12 H12B 109.5
H12A C12 H12B 109.5
C10 C12 H12C 109.5
H12A C12 H12C 109.5
H12B C12 H12C 109.5
C14 C13 H13A 120.0
C14 C13 H13B 120.0
H13A C13 H13B 120.0
C13 C14 N1 126.2(3)
C13 C14 C15 121.4(2)
N1 C14 C15 112.4(2)
N2 C15 C14 115.1(2)
N2 C15 C16 124.0(2)
C14 C15 C16 120.9(2)
C15 C16 H16A 109.5
C15 C16 H16B 109.5
H16A C16 H16B 109.5
C15 C16 H16C 109.5
H16A C16 H16C 109.5
H16B C16 H16C 109.5
C22 C17 C18 122.1(2)
C22 C17 N2 119.7(2)
C18 C17 N2 118.0(2)
C19 C18 C17 117.3(2)
C19 C18 C26 120.4(2)
C17 C18 C26 122.2(2)
C20 C19 C18 121.6(2)
C20 C19 H19 119.2
C18 C19 H19 119.2
C21 C20 C19 120.0(2)
C21 C20 H20 120.0
C19 C20 H20 120.0
C20 C21 C22 121.3(3)
C20 C21 H21 119.3
C22 C21 H21 119.3
C21 C22 C17 117.6(2)
C21 C22 C23 119.0(2)
C17 C22 C23 123.4(2)
C22 C23 C25 110.5(2)
C22 C23 C24 111.4(2)
C25 C23 C24 110.7(2)
C22 C23 H23 108.1
C25 C23 H23 108.1
C24 C23 H23 108.1
C23 C24 H24A 109.5
C23 C24 H24B 109.5
H24A C24 H24B 109.5
C23 C24 H24C 109.5
H24A C24 H24C 109.5
H24B C24 H24C 109.5
C23 C25 H25A 109.5
C23 C25 H25B 109.5
H25A C25 H25B 109.5
C23 C25 H25C 109.5
H25A C25 H25C 109.5
H25B C25 H25C 109.5
C18 C26 C28 112.8(2)
C18 C26 C27 110.7(2)
C28 C26 C27 110.2(2)
C18 C26 H26 107.7
C28 C26 H26 107.7
C27 C26 H26 107.7
C26 C27 H27A 109.5
C26 C27 H27B 109.5
H27A C27 H27B 109.5
C26 C27 H27C 109.5
H27A C27 H27C 109.5
H27B C27 H27C 109.5
C26 C28 H28A 109.5
C26 C28 H28B 109.5
H28A C28 H28B 109.5
C26 C28 H28C 109.5
H28A C28 H28C 109.5
H28B C28 H28C 109.5
C30 C29 Al1 114.76(18)
C30 C29 H29A 108.6
Al1 C29 H29A 108.6
C30 C29 H29B 108.6
Al1 C29 H29B 108.6
H29A C29 H29B 107.6
C29 C30 H30A 109.5
C29 C30 H30B 109.5
H30A C30 H30B 109.5
C29 C30 H30C 109.5
H30A C30 H30C 109.5
H30B C30 H30C 109.5
C32 C31 Al1 111.7(2)
C32 C31 H31A 109.3
Al1 C31 H31A 109.3
C32 C31 H31B 109.3
Al1 C31 H31B 109.3
H31A C31 H31B 107.9
C31 C32 H32A 109.5
C31 C32 H32B 109.5
H32A C32 H32B 109.5
C31 C32 H32C 109.5
H32A C32 H32C 109.5
H32B C32 H32C 109.5

loop_
_geom_bond_atom_site_label_1
_geom_bond_atom_site_label_2
_geom_bond_distance
Al1 N1 1.874(2)
Al1 C31 1.956(3)
Al1 C29 1.965(3)
Al1 N2 1.966(2)
N1 C14 1.381(3)
N1 C1 1.440(3)
N2 C15 1.295(3)
N2 C17 1.459(3)
C1 C6 1.409(4)
C1 C2 1.413(4)
C2 C3 1.400(4)
C2 C10 1.514(4)
C3 C4 1.375(4)
C3 H3 0.9300
C4 C5 1.380(4)
C4 H4 0.9300
C5 C6 1.401(3)
C5 H5 0.9300
C6 C7 1.514(4)
C7 C8 1.525(4)
C7 C9 1.530(4)
C7 H7 0.9800
C8 H8A 0.9600
C8 H8B 0.9600
C8 H8C 0.9600
C9 H9A 0.9600
C9 H9B 0.9600
C9 H9C 0.9600
C10 C12 1.532(4)
C10 C11 1.536(4)
C10 H10 0.9800
C11 H11A 0.9600
C11 H11B 0.9600
C11 H11C 0.9600
C12 H12A 0.9600
C12 H12B 0.9600
C12 H12C 0.9600
C13 C14 1.335(4)
C13 H13A 0.9300
C13 H13B 0.9300
C14 C15 1.485(3)
C15 C16 1.489(4)
C16 H16A 0.9600
C16 H16B 0.9600
C16 H16C 0.9600
C17 C22 1.401(4)
C17 C18 1.408(3)
C18 C19 1.386(3)
C18 C26 1.516(4)
C19 C20 1.379(4)
C19 H19 0.9300
C20 C21 1.374(4)
C20 H20 0.9300
C21 C22 1.392(3)
C21 H21 0.9300
C22 C23 1.522(4)
C23 C25 1.534(4)
C23 C24 1.535(4)
C23 H23 0.9800
C24 H24A 0.9600
C24 H24B 0.9600
C24 H24C 0.9600
C25 H25A 0.9600
C25 H25B 0.9600
C25 H25C 0.9600
C26 C28 1.520(4)
C26 C27 1.539(4)
C26 H26 0.9800
C27 H27A 0.9600
C27 H27B 0.9600
C27 H27C 0.9600
C28 H28A 0.9600
C28 H28B 0.9600
C28 H28C 0.9600
C29 C30 1.544(4)
C29 H29A 0.9700
C29 H29B 0.9700
C30 H30A 0.9600
C30 H30B 0.9600
C30 H30C 0.9600
C31 C32 1.526(4)
C31 H31A 0.9700
C31 H31B 0.9700
C32 H32A 0.9600
C32 H32B 0.9600
C32 H32C 0.9600

loop_
_geom_torsion_atom_site_label_1
_geom_torsion_atom_site_label_2
_geom_torsion_atom_site_label_3
_geom_torsion_atom_site_label_4
_geom_torsion
C31 Al1 N1 C14 114.0(2)
C29 Al1 N1 C14 -109.8(2)
N2 Al1 N1 C14 1.66(19)
C31 Al1 N1 C1 -67.2(2)
C29 Al1 N1 C1 69.1(2)
N2 Al1 N1 C1 -179.5(2)
N1 Al1 N2 C15 -2.10(19)
C31 Al1 N2 C15 -117.8(2)
C29 Al1 N2 C15 114.2(2)
N1 Al1 N2 C17 179.7(2)
C31 Al1 N2 C17 64.0(2)
C29 Al1 N2 C17 -64.0(2)
C14 N1 C1 C6 -90.1(3)
Al1 N1 C1 C6 91.1(3)
C14 N1 C1 C2 91.4(3)
Al1 N1 C1 C2 -87.4(3)
C6 C1 C2 C3 -0.9(4)
N1 C1 C2 C3 177.6(2)
C6 C1 C2 C10 176.6(2)
N1 C1 C2 C10 -4.9(4)
C1 C2 C3 C4 1.0(4)
C10 C2 C3 C4 -176.6(2)
C2 C3 C4 C5 -0.6(4)
C3 C4 C5 C6 0.1(4)
C4 C5 C6 C1 0.0(4)
C4 C5 C6 C7 179.0(2)
C2 C1 C6 C5 0.4(4)
N1 C1 C6 C5 -178.1(2)
C2 C1 C6 C7 -178.5(2)
N1 C1 C6 C7 3.0(4)
C5 C6 C7 C8 -70.8(3)
C1 C6 C7 C8 108.2(3)
C5 C6 C7 C9 52.4(3)
C1 C6 C7 C9 -128.7(3)
C3 C2 C10 C12 70.2(3)
C1 C2 C10 C12 -107.3(3)
C3 C2 C10 C11 -53.7(3)
C1 C2 C10 C11 128.8(3)
C1 N1 C14 C13 -1.5(5)
Al1 N1 C14 C13 177.4(3)
C1 N1 C14 C15 -180.0(2)
Al1 N1 C14 C15 -1.0(3)
C17 N2 C15 C14 -179.7(2)
Al1 N2 C15 C14 2.1(3)
C17 N2 C15 C16 0.2(4)
Al1 N2 C15 C16 -178.0(2)
C13 C14 C15 N2 -179.3(3)
N1 C14 C15 N2 -0.7(3)
C13 C14 C15 C16 0.8(5)
N1 C14 C15 C16 179.3(3)
C15 N2 C17 C22 -85.3(3)
Al1 N2 C17 C22 92.8(2)
C15 N2 C17 C18 98.4(3)
Al1 N2 C17 C18 -83.6(2)
C22 C17 C18 C19 -0.4(3)
N2 C17 C18 C19 175.9(2)
C22 C17 C18 C26 177.2(2)
N2 C17 C18 C26 -6.6(3)
C17 C18 C19 C20 0.3(3)
C26 C18 C19 C20 -177.2(2)
C18 C19 C20 C21 0.1(4)
C19 C20 C21 C22 -0.5(4)
C20 C21 C22 C17 0.5(3)
C20 C21 C22 C23 180.0(2)
C18 C17 C22 C21 0.0(3)
N2 C17 C22 C21 -176.2(2)
C18 C17 C22 C23 -179.5(2)
N2 C17 C22 C23 4.3(3)
C21 C22 C23 C25 -67.8(3)
C17 C22 C23 C25 111.7(3)
C21 C22 C23 C24 55.6(3)
C17 C22 C23 C24 -124.9(2)
C19 C18 C26 C28 -41.7(3)
C17 C18 C26 C28 140.9(2)
C19 C18 C26 C27 82.3(3)
C17 C18 C26 C27 -95.2(3)
N1 Al1 C29 C30 -177.09(19)
C31 Al1 C29 C30 -39.3(2)
N2 Al1 C29 C30 88.9(2)
N1 Al1 C31 C32 84.6(2)
C29 Al1 C31 C32 -53.5(2)
N2 Al1 C31 C32 178.71(18)
